data_4328175
loop_
_publ_author_name
'Guocan Li'
'Lipika Ray'
'Elliot N. Glass'
'Kirill Kovnir'
'Andrey Khoroshutin'
'Serge I. Gorelsky'
'Michael Shatruk'

_publ_contact_author_address
;
Department of Chemistry and Biochemistry
Florida State University
95 Chieftan Way
Tallahassee, FL 32306-4390 
USA
;
_publ_contact_author_email shatruk@chem.fsu.edu
_publ_contact_author_fax (850)4178417
_publ_contact_author_name 'Shatruk, Michael'
_publ_contact_author_phone (850)6448281
_publ_section_title
;
 Synthesis of Panchromatic Ru(II) Thienyl-Dipyrrin Complexes and
 Evaluation of Their Light-Harvesting Capacity
;
_journal_name_full 'Inorganic Chemistry'
_journal_page_first 1614
_journal_page_last 1624
_journal_paper_doi 10.1021/ic2019204
_journal_volume 51
_journal_year 2012
_chemical_formula_sum 'C36 H26 N6 Ru S2'
_chemical_formula_weight 707.82
_chemical_name_systematic
; 
 ? 
;
_space_group_IT_number 60
_symmetry_cell_setting orthorhombic
_symmetry_space_group_name_Hall '-P 2n 2ab'
_symmetry_space_group_name_H-M 'P b c n'
_atom_sites_solution_hydrogens geom
_atom_sites_solution_primary direct
_atom_sites_solution_secondary difmap
_audit_creation_method manual
_cell_angle_alpha 90.00
_cell_angle_beta 90.00
_cell_angle_gamma 90.00
_cell_formula_units_Z 4
_cell_length_a 12.9812(8)
_cell_length_b 10.7751(7)
_cell_length_c 21.5408(14)
_cell_measurement_temperature 153(2)
_cell_volume 3013.0(3)
_computing_cell_refinement 'SMART V5.625 (Bruker, 2000)'
_computing_data_collection 'SMART V5.625 (Bruker, 2000)'
_computing_data_reduction 'SAINT V6.32 (Bruker, 2001)'
_computing_publication_material 'SHELXL-97 (Sheldrick, 1997)'
_computing_structure_refinement 'SHELXL-97 (Sheldrick, 1997)'
_computing_structure_solution 'SHELXS-97 (Sheldrick, 1990)'
_diffrn_ambient_temperature 153(2)
_diffrn_measured_fraction_theta_full 1.000
_diffrn_measured_fraction_theta_max 1.000
_diffrn_measurement_device_type 'Bruker APEX II CCD area-detector'
_diffrn_measurement_method 'profile data from \w scans'
_diffrn_radiation_monochromator graphite
_diffrn_radiation_source 'fine-focus sealed tube'
_diffrn_radiation_type MoK\a
_diffrn_radiation_wavelength 0.71073
_diffrn_reflns_av_R_equivalents 0.0192
_diffrn_reflns_av_sigmaI/netI 0.0126
_diffrn_reflns_limit_h_max 16
_diffrn_reflns_limit_h_min -15
_diffrn_reflns_limit_k_max 13
_diffrn_reflns_limit_k_min -12
_diffrn_reflns_limit_l_max 20
_diffrn_reflns_limit_l_min -26
_diffrn_reflns_number 18506
_diffrn_reflns_theta_full 26.00
_diffrn_reflns_theta_max 26.00
_diffrn_reflns_theta_min 2.46
_exptl_absorpt_coefficient_mu 0.697
_exptl_absorpt_correction_T_max 0.9210
_exptl_absorpt_correction_T_min 0.8731
_exptl_absorpt_correction_type multi-scan
_exptl_absorpt_process_details 'SADABS v2.03 (Bruker, 2003)'
_exptl_crystal_colour black
_exptl_crystal_density_diffrn 1.560
_exptl_crystal_description cube
_exptl_crystal_F_000 1440
_exptl_crystal_size_max 0.20
_exptl_crystal_size_mid 0.19
_exptl_crystal_size_min 0.12
_refine_diff_density_max 0.441
_refine_diff_density_min -0.356
_refine_diff_density_rms 0.052
_refine_ls_extinction_method none
_refine_ls_goodness_of_fit_ref 1.055
_refine_ls_hydrogen_treatment noref
_refine_ls_matrix_type full
_refine_ls_number_parameters 220
_refine_ls_number_reflns 2964
_refine_ls_number_restraints 5
_refine_ls_restrained_S_all 1.056
_refine_ls_R_factor_all 0.0254
_refine_ls_R_factor_gt 0.0219
_refine_ls_shift/su_max 0.000
_refine_ls_shift/su_mean 0.000
_refine_ls_structure_factor_coef Fsqd
_refine_ls_weighting_details 'calc w=1/[\s^2^(Fo^2^)+(0.0333P)^2^+1.8088P] where P=(Fo^2^+2Fc^2^)/3'
_refine_ls_weighting_scheme calc
_refine_ls_wR_factor_gt 0.0593
_refine_ls_wR_factor_ref 0.0620
_reflns_number_gt 2666
_reflns_number_total 2964
_reflns_threshold_expression >2sigma(I)
_cod_data_source_file ic2019204_si_003.cif
_cod_data_source_block C36H26N6RuS2
_cod_database_code 4328175

loop_
_symmetry_equiv_pos_as_xyz
'x, y, z'
'-x+1/2, -y+1/2, z+1/2'
'x+1/2, -y+1/2, -z'
'-x, y, -z+1/2'
'-x, -y, -z'
'x-1/2, y-1/2, -z-1/2'
'-x-1/2, y-1/2, z'
'x, -y, z-1/2'

loop_
_atom_site_label
_atom_site_type_symbol
_atom_site_fract_x
_atom_site_fract_y
_atom_site_fract_z
_atom_site_U_iso_or_equiv
_atom_site_adp_type
_atom_site_occupancy
_atom_site_symmetry_multiplicity
_atom_site_calc_flag
_atom_site_refinement_flags
_atom_site_disorder_assembly
_atom_site_disorder_group
Ru1 Ru 0.0000 0.144074(16) 0.2500 0.01761(8) Uani 1 2 d S . .
N1 N -0.02620(10) 0.28958(13) 0.19168(6) 0.0212(3) Uani 1 1 d . . .
N2 N -0.15156(10) 0.14523(12) 0.27979(7) 0.0208(3) Uani 1 1 d . A .
N3 N 0.03013(11) 0.00801(13) 0.31472(6) 0.0213(3) Uani 1 1 d . A .
C1 C -0.01604(12) 0.40439(16) 0.21716(8) 0.0235(4) Uani 1 1 d . . .
C2 C -0.03614(14) 0.51156(17) 0.18329(9) 0.0309(4) Uani 1 1 d . . .
H2 H -0.0303 0.5908 0.2023 0.037 Uiso 1 1 calc R . .
C3 C -0.06468(14) 0.50167(18) 0.12161(9) 0.0350(4) Uani 1 1 d . . .
H3 H -0.0781 0.5740 0.0977 0.042 Uiso 1 1 calc R . .
C4 C -0.07336(15) 0.38497(19) 0.09520(9) 0.0334(4) Uani 1 1 d . . .
H4 H -0.0928 0.3761 0.0529 0.040 Uiso 1 1 calc R . .
C5 C -0.05340(13) 0.28187(17) 0.13106(8) 0.0269(4) Uani 1 1 d . . .
H5 H -0.0589 0.2021 0.1125 0.032 Uiso 1 1 calc R . .
C6 C -0.22750(13) 0.21605(17) 0.25682(8) 0.0247(4) Uani 1 1 d . . .
H6 H -0.2207 0.2672 0.2211 0.030 Uiso 1 1 calc R . .
C7 C -0.31862(13) 0.20541(17) 0.29210(8) 0.0276(4) Uani 1 1 d . . .
H7 H -0.3821 0.2467 0.2847 0.033 Uiso 1 1 calc R . .
C8 C -0.29733(13) 0.12383(17) 0.33903(9) 0.0271(4) Uani 1 1 d . A .
H8 H -0.3434 0.0980 0.3707 0.032 Uiso 1 1 calc R . .
C9 C -0.19291(12) 0.08467(16) 0.33153(8) 0.0220(3) Uani 1 1 d . . .
C10 C -0.13881(13) 0.00010(15) 0.36861(8) 0.0225(3) Uani 1 1 d . A 1
C11 C -0.03604(13) -0.03812(15) 0.36051(8) 0.0213(3) Uani 1 1 d . . .
C12 C 0.01691(15) -0.13257(17) 0.39443(9) 0.0273(4) Uani 1 1 d . A .
H12 H -0.0098 -0.1798 0.4280 0.033 Uiso 1 1 calc R . .
C13 C 0.11347(15) -0.14202(17) 0.36927(9) 0.0317(4) Uani 1 1 d . . .
H13 H 0.1667 -0.1968 0.3821 0.038 Uiso 1 1 calc R A .
C14 C 0.11876(13) -0.05467(16) 0.32048(8) 0.0272(4) Uani 1 1 d . A .
H14 H 0.1776 -0.0420 0.2950 0.033 Uiso 1 1 calc R . .
C15A C -0.1968(5) -0.0561(7) 0.4198(2) 0.0219(8) Uani 0.824(2) 1 d PD A -1
C16A C -0.1668(5) -0.0477(5) 0.4840(2) 0.0287(7) Uani 0.824(2) 1 d PD A -1
H16A H -0.1054 -0.0054 0.4954 0.034 Uiso 0.824(2) 1 calc PR A -1
C17A C -0.2275(3) -0.1014(4) 0.5287(3) 0.0403(11) Uani 0.824(2) 1 d PD A -1
H17A H -0.2195 -0.0973 0.5725 0.048 Uiso 0.824(2) 1 calc PR A -1
S1A S -0.32570(10) -0.18140(14) 0.48518(4) 0.0401(2) Uani 0.824(2) 1 d PD A -1
C18A C -0.2829(5) -0.1265(6) 0.41373(16) 0.0263(7) Uani 0.824(2) 1 d PD A -1
H18A H -0.3156 -0.1438 0.3753 0.032 Uiso 0.824(2) 1 calc PR A -1
C15B C -0.188(3) -0.060(4) 0.4310(13) 0.0219(8) Uani 0.176(2) 1 d PD A -2
C16B C -0.157(3) -0.024(3) 0.4883(12) 0.0287(7) Uani 0.176(2) 1 d PD A -2
H16B H -0.1088 0.0350 0.5026 0.034 Uiso 0.176(2) 1 calc PR A -2
S1B S -0.2391(6) -0.1270(7) 0.5264(3) 0.0401(2) Uani 0.176(2) 1 d PD A -2
C17B C -0.3268(19) -0.185(3) 0.4721(11) 0.0403(11) Uani 0.176(2) 1 d PD A -2
H17B H -0.3867 -0.2351 0.4755 0.048 Uiso 0.176(2) 1 calc PR A -2
C18B C -0.281(3) -0.136(3) 0.4267(11) 0.0263(7) Uani 0.176(2) 1 d PD A -2
H18B H -0.3095 -0.1492 0.3866 0.032 Uiso 0.176(2) 1 calc PR A -2

loop_
_atom_site_aniso_label
_atom_site_aniso_U_11
_atom_site_aniso_U_22
_atom_site_aniso_U_33
_atom_site_aniso_U_23
_atom_site_aniso_U_13
_atom_site_aniso_U_12
Ru1 0.01777(11) 0.01742(11) 0.01765(11) 0.000 -0.00052(6) 0.000
N1 0.0182(6) 0.0230(7) 0.0223(7) 0.0022(6) 0.0003(5) -0.0006(6)
N2 0.0200(7) 0.0210(7) 0.0213(7) -0.0017(5) -0.0014(6) 0.0006(5)
N3 0.0219(6) 0.0210(7) 0.0210(7) 0.0004(6) 0.0003(6) 0.0006(6)
C1 0.0191(7) 0.0232(9) 0.0281(10) 0.0019(7) -0.0014(7) -0.0009(6)
C2 0.0302(9) 0.0224(9) 0.0402(11) 0.0049(8) -0.0043(8) -0.0001(7)
C3 0.0338(10) 0.0311(10) 0.0403(11) 0.0151(8) -0.0073(8) -0.0004(8)
C4 0.0332(10) 0.0404(11) 0.0267(10) 0.0077(8) -0.0051(8) -0.0011(8)
C5 0.0273(9) 0.0293(9) 0.0242(9) 0.0008(7) -0.0028(7) -0.0003(7)
C6 0.0244(9) 0.0247(9) 0.0249(9) 0.0005(7) -0.0028(7) 0.0019(7)
C7 0.0210(8) 0.0309(10) 0.0310(9) -0.0014(8) -0.0016(7) 0.0034(7)
C8 0.0224(8) 0.0305(9) 0.0284(9) -0.0019(7) 0.0033(7) 0.0001(7)
C9 0.0221(8) 0.0233(8) 0.0207(8) -0.0028(7) 0.0004(6) -0.0024(6)
C10 0.0258(8) 0.0215(8) 0.0201(8) -0.0033(7) 0.0001(7) -0.0036(7)
C11 0.0250(8) 0.0200(8) 0.0189(8) 0.0001(6) -0.0015(7) -0.0013(7)
C12 0.0337(9) 0.0257(9) 0.0226(9) 0.0043(7) -0.0003(7) 0.0023(7)
C13 0.0323(10) 0.0301(10) 0.0329(10) 0.0062(8) 0.0000(8) 0.0115(7)
C14 0.0248(8) 0.0287(9) 0.0280(9) 0.0020(7) 0.0037(7) 0.0058(7)
C15A 0.0246(16) 0.0260(10) 0.015(2) 0.0025(17) -0.0006(15) 0.0030(11)
C16A 0.0269(16) 0.035(3) 0.0239(13) -0.0013(13) -0.0014(11) -0.0022(14)
C17A 0.0294(18) 0.045(3) 0.0461(18) -0.0090(18) -0.0101(13) 0.0025(15)
S1A 0.0409(4) 0.0473(4) 0.0321(5) 0.0086(4) 0.0112(4) -0.0056(3)
C18A 0.0313(10) 0.0318(16) 0.016(2) 0.0048(16) 0.0044(17) -0.0039(10)
C15B 0.0246(16) 0.0260(10) 0.015(2) 0.0025(17) -0.0006(15) 0.0030(11)
C16B 0.0269(16) 0.035(3) 0.0239(13) -0.0013(13) -0.0014(11) -0.0022(14)
S1B 0.0409(4) 0.0473(4) 0.0321(5) 0.0086(4) 0.0112(4) -0.0056(3)
C17B 0.0294(18) 0.045(3) 0.0461(18) -0.0090(18) -0.0101(13) 0.0025(15)
C18B 0.0313(10) 0.0318(16) 0.016(2) 0.0048(16) 0.0044(17) -0.0039(10)

loop_
_atom_type_symbol
_atom_type_description
_atom_type_scat_dispersion_real
_atom_type_scat_dispersion_imag
_atom_type_scat_source
C C 0.0033 0.0016 'International Tables Vol C Tables 4.2.6.8 and 6.1.1.4'
H H 0.0000 0.0000 'International Tables Vol C Tables 4.2.6.8 and 6.1.1.4'
N N 0.0061 0.0033 'International Tables Vol C Tables 4.2.6.8 and 6.1.1.4'
S S 0.1246 0.1234 'International Tables Vol C Tables 4.2.6.8 and 6.1.1.4'
Ru Ru -1.2594 0.8363 'International Tables Vol C Tables 4.2.6.8 and 6.1.1.4'

loop_
_geom_angle_atom_site_label_1
_geom_angle_atom_site_label_2
_geom_angle_atom_site_label_3
_geom_angle
_geom_angle_site_symmetry_1
_geom_angle_site_symmetry_3
N1 Ru1 N1 79.39(8) . 4
N1 Ru1 N3 175.04(5) . .
N1 Ru1 N3 95.66(6) 4 .
N1 Ru1 N3 95.67(6) . 4
N1 Ru1 N3 175.04(5) 4 4
N3 Ru1 N3 89.28(8) . 4
N1 Ru1 N2 87.87(5) . 4
N1 Ru1 N2 91.60(5) 4 4
N3 Ru1 N2 91.93(5) . 4
N3 Ru1 N2 88.56(5) 4 4
N1 Ru1 N2 91.60(5) . .
N1 Ru1 N2 87.87(5) 4 .
N3 Ru1 N2 88.56(5) . .
N3 Ru1 N2 91.93(5) 4 .
N2 Ru1 N2 179.31(7) 4 .
C5 N1 C1 118.03(15) . .
C5 N1 Ru1 126.18(12) . .
C1 N1 Ru1 115.79(11) . .
C6 N2 C9 106.10(14) . .
C6 N2 Ru1 126.00(12) . .
C9 N2 Ru1 127.53(11) . .
C14 N3 C11 106.43(14) . .
C14 N3 Ru1 125.75(12) . .
C11 N3 Ru1 127.82(11) . .
N1 C1 C2 121.70(16) . .
N1 C1 C1 114.49(9) . 4
C2 C1 C1 123.80(11) . 4
C3 C2 C1 119.35(18) . .
C2 C3 C4 119.09(17) . .
C5 C4 C3 119.13(18) . .
N1 C5 C4 122.66(17) . .
N2 C6 C7 111.80(15) . .
C8 C7 C6 106.32(15) . .
C7 C8 C9 107.33(16) . .
N2 C9 C10 124.44(15) . .
N2 C9 C8 108.44(15) . .
C10 C9 C8 127.12(16) . .
C9 C10 C11 126.52(15) . .
C9 C10 C15A 116.1(3) . .
C11 C10 C15A 117.3(3) . .
C9 C10 C15B 122.3(14) . .
C11 C10 C15B 111.0(14) . .
C15A C10 C15B 8.3(12) . .
N3 C11 C10 124.44(15) . .
N3 C11 C12 108.55(15) . .
C10 C11 C12 126.94(16) . .
C13 C12 C11 106.90(16) . .
C12 C13 C14 106.83(16) . .
N3 C14 C13 111.28(16) . .
C18A C15A C16A 110.5(4) . .
C18A C15A C10 125.5(3) . .
C16A C15A C10 123.9(4) . .
C17A C16A C15A 119.5(5) . .
C16A C17A S1A 104.1(4) . .
C18A S1A C17A 94.1(3) . .
C15A C18A S1A 111.6(3) . .
C16B C15B C18B 117(3) . .
C16B C15B C10 122(2) . .
C18B C15B C10 119.6(16) . .
C16B C15B S1B 49.5(13) . .
C18B C15B S1B 68.8(15) . .
C10 C15B S1B 171.6(17) . .
C15B C16B S1B 94.3(19) . .
C16B S1B C17B 107.9(15) . .
C16B S1B C15B 36.2(9) . .
C17B S1B C15B 72.6(12) . .
C18B C17B S1B 94(2) . .
C17B C18B C15B 125(2) . .

loop_
_geom_bond_atom_site_label_1
_geom_bond_atom_site_label_2
_geom_bond_distance
_geom_bond_site_symmetry_2
Ru1 N1 2.0376(14) .
Ru1 N1 2.0376(14) 4
Ru1 N3 2.0606(14) .
Ru1 N3 2.0606(14) 4
Ru1 N2 2.0695(14) 4
Ru1 N2 2.0695(14) .
N1 C5 1.355(2) .
N1 C1 1.360(2) .
N2 C6 1.341(2) .
N2 C9 1.399(2) .
N3 C14 1.340(2) .
N3 C11 1.399(2) .
C1 C2 1.391(2) .
C1 C1 1.475(4) 4
C2 C3 1.383(3) .
C3 C4 1.385(3) .
C4 C5 1.378(3) .
C6 C7 1.410(2) .
C7 C8 1.368(3) .
C8 C9 1.429(2) .
C9 C10 1.401(2) .
C10 C11 1.407(2) .
C10 C15A 1.466(6) .
C10 C15B 1.62(3) .
C11 C12 1.429(2) .
C12 C13 1.369(3) .
C13 C14 1.412(3) .
C15A C18A 1.357(5) .
C15A C16A 1.440(5) .
C16A C17A 1.372(7) .
C17A S1A 1.803(4) .
S1A C18A 1.740(3) .
C15B C16B 1.35(2) .
C15B C18B 1.47(2) .
C15B S1B 2.28(3) .
C16B S1B 1.738(19) .
S1B C17B 1.749(17) .
C17B C18B 1.26(3) .
